data_9004098
loop_
_publ_author_name
'Fischer, R.'
'Pertlik, F.'
'Zemann, J.'

_publ_section_title
;
 The crystal structure of mroseite, CaTeO2(CO3)
;
_journal_name_full 'The Canadian Mineralogist'
_journal_page_first 383
_journal_page_last 387
_journal_volume 13
_journal_year 1975
_chemical_formula_sum 'C Ca O5 Te'
_chemical_name_mineral Mroseite
_space_group_IT_number 61
_symmetry_space_group_name_Hall '-P 2ac 2ab'
_symmetry_space_group_name_H-M 'P b c a'
_cell_angle_alpha 90
_cell_angle_beta 90
_cell_angle_gamma 90
_cell_length_a 6.988
_cell_length_b 11.201
_cell_length_c 10.566
_cell_formula_units_Z 8
_cell_volume 827.028
_database_code_amcsd 0005119
_exptl_crystal_density_diffrn 4.171
_cod_original_formula_sum 'Ca Te C O5'
_cod_database_code 9004098

loop_
_space_group_symop_operation_xyz
x,y,z
x,1/2-y,1/2+z
-x,1/2+y,1/2-z
1/2-x,1/2+y,z
1/2+x,1/2-y,-z
1/2+x,y,1/2-z
1/2-x,-y,1/2+z
-x,-y,-z

loop_
_atom_site_aniso_label
_atom_site_aniso_U_11
_atom_site_aniso_U_22
_atom_site_aniso_U_33
_atom_site_aniso_U_12
_atom_site_aniso_U_13
_atom_site_aniso_U_23
Ca 0.00528 0.00463 0.00855 -0.00014 -0.00047 0.00049
Te 0.01317 0.01360 0.01307 -0.00062 0.00106 -0.00014

loop_
_atom_site_label
_atom_site_fract_x
_atom_site_fract_y
_atom_site_fract_z
_atom_site_U_iso_or_equiv
Ca 0.48009 0.17222 -0.00906 ?
Te 0.09155 0.01470 0.13362 ?
C 0.26320 0.26190 0.25730 0.02153
O1 0.35530 0.36140 0.27600 0.00760
O2 0.22830 0.19620 0.35030 0.01520
O3 0.21580 0.22850 0.13980 0.00887
O4 0.52260 0.39190 0.02700 0.01520
O5 0.15850 0.49700 0.08020 0.01267

loop_
_cod_related_entry_id
_cod_related_entry_database
_cod_related_entry_code
1 AMCSD 0005119
